data_4068085
loop_
_publ_author_name
'Adams, Richard D.'
'Chen, Mingwei'

_publ_section_title
;
 Synthesis of Higher Nuclearity Iridium Clusters: Reaction of
 [Ir4(CO)11Ph]&#x2212;with [Ir(COD)Cl]2
;
_journal_issue 1
_journal_name_full Organometallics
_journal_page_first 445
_journal_paper_doi 10.1021/om201084h
_journal_volume 31
_journal_year 2012
_chemical_formula_sum 'C25 H17 Ir5 O11'
_chemical_formula_weight 1454.39
_chemical_name_systematic
; 
 ? 
;
_space_group_IT_number 14
_symmetry_cell_setting monoclinic
_symmetry_space_group_name_Hall '-P 2yn'
_symmetry_space_group_name_H-M 'P 1 21/n 1'
_atom_sites_solution_hydrogens geom
_atom_sites_solution_primary direct
_atom_sites_solution_secondary difmap
_audit_creation_method SHELXL-97
_cell_angle_alpha 90.00
_cell_angle_beta 103.8020(10)
_cell_angle_gamma 90.00
_cell_formula_units_Z 4
_cell_length_a 13.4948(4)
_cell_length_b 13.5381(4)
_cell_length_c 16.3963(5)
_cell_measurement_reflns_used 7336
_cell_measurement_temperature 294(2)
_cell_measurement_theta_max 28.31
_cell_measurement_theta_min 2.24
_cell_volume 2909.01(15)
_computing_cell_refinement 'SAINT+  V6.45 (Bruker, 2003)'
_computing_data_collection 'SMART V5.632 (Bruker, 2005)'
_computing_data_reduction 'SAINT+  V6.45'
_computing_molecular_graphics 'SHELXTL V6.1 (Sheldrick, 2000)'
_computing_publication_material 'SHELXTL V6.1'
_computing_structure_refinement 'SHELXL-97 (Sheldrick, 1997)'
_computing_structure_solution 'SHELXS-97 (Sheldrick, 1990)'
_diffrn_ambient_temperature 294(2)
_diffrn_measured_fraction_theta_full 0.999
_diffrn_measured_fraction_theta_max 0.999
_diffrn_measurement_device_type 'Bruker SMART APEX CCD diffractometer'
_diffrn_measurement_method 'omega scans'
_diffrn_radiation_monochromator graphite
_diffrn_radiation_source 'fine-focus sealed tube'
_diffrn_radiation_type MoK\a
_diffrn_radiation_wavelength 0.71073
_diffrn_reflns_av_R_equivalents 0.0442
_diffrn_reflns_av_sigmaI/netI 0.0284
_diffrn_reflns_limit_h_max 18
_diffrn_reflns_limit_h_min -18
_diffrn_reflns_limit_k_max 18
_diffrn_reflns_limit_k_min -18
_diffrn_reflns_limit_l_max 21
_diffrn_reflns_limit_l_min -21
_diffrn_reflns_number 45455
_diffrn_reflns_theta_full 28.34
_diffrn_reflns_theta_max 28.34
_diffrn_reflns_theta_min 1.76
_diffrn_standards_decay_% <1
_exptl_absorpt_coefficient_mu 22.847
_exptl_absorpt_correction_T_max 1.000
_exptl_absorpt_correction_T_min 0.345320
_exptl_absorpt_correction_type multi-scan
_exptl_absorpt_process_details '(SADABS, Bruker, 1997)'
_exptl_crystal_colour black
_exptl_crystal_density_diffrn 3.321
_exptl_crystal_density_method 'not measured'
_exptl_crystal_description plate
_exptl_crystal_F_000 2560
_exptl_crystal_size_max 0.22
_exptl_crystal_size_mid 0.20
_exptl_crystal_size_min 0.04
_refine_diff_density_max 3.990
_refine_diff_density_min -1.136
_refine_diff_density_rms 0.239
_refine_ls_extinction_method none
_refine_ls_goodness_of_fit_ref 1.058
_refine_ls_hydrogen_treatment constr
_refine_ls_matrix_type full
_refine_ls_number_parameters 370
_refine_ls_number_reflns 7252
_refine_ls_number_restraints 0
_refine_ls_restrained_S_all 1.058
_refine_ls_R_factor_all 0.0429
_refine_ls_R_factor_gt 0.0359
_refine_ls_shift/su_max 0.001
_refine_ls_shift/su_mean 0.000
_refine_ls_structure_factor_coef Fsqd
_refine_ls_weighting_details 'calc w=1/[\s^2^(Fo^2^)+(0.0531P)^2^+14.7641P] where P=(Fo^2^+2Fc^2^)/3'
_refine_ls_weighting_scheme calc
_refine_ls_wR_factor_gt 0.0945
_refine_ls_wR_factor_ref 0.0991
_reflns_number_gt 6319
_reflns_number_total 7252
_reflns_threshold_expression >2sigma(I)
_cod_data_source_file om201084h_si_001.cif
_cod_data_source_block 2
_cod_depositor_comments
;
The following automatic conversions were performed:

'_symmetry_cell_setting' value 'Monoclinic' changed to 'monoclinic'
according to /home/saulius/struct/CIF-dictionaries/cif_core.dic
dictionary named 'cif_core.dic' version 2.4.1 from 2010-06-29.

Automatic conversion script
Id: cif_fix_values 1715 2011-07-08 13:25:40Z adriana 
;
_cod_original_sg_symbol_H-M P2(1)/n
_cod_database_code 4068085

loop_
_symmetry_equiv_pos_as_xyz
'x, y, z'
'-x+1/2, y+1/2, -z+1/2'
'-x, -y, -z'
'x-1/2, -y-1/2, z-1/2'

loop_
_atom_site_label
_atom_site_type_symbol
_atom_site_fract_x
_atom_site_fract_y
_atom_site_fract_z
_atom_site_U_iso_or_equiv
_atom_site_adp_type
_atom_site_occupancy
_atom_site_symmetry_multiplicity
_atom_site_calc_flag
_atom_site_refinement_flags
Ir1 Ir 0.43293(3) 0.33686(3) 0.33402(2) 0.04090(9) Uani 1 1 d .
Ir2 Ir 0.40805(2) 0.21193(2) 0.20115(2) 0.03804(9) Uani 1 1 d .
Ir3 Ir 0.60119(3) 0.26613(3) 0.28679(2) 0.04059(9) Uani 1 1 d .
Ir4 Ir 0.47212(3) 0.39709(2) 0.18133(2) 0.03943(9) Uani 1 1 d .
Ir5 Ir 0.55781(3) 0.24776(2) 0.11253(2) 0.03902(9) Uani 1 1 d .
C1 C 0.3052(8) 0.2529(8) 0.2760(7) 0.056(2) Uani 1 1 d .
C2 C 0.5670(8) 0.3963(8) 0.3712(7) 0.054(2) Uani 1 1 d .
C3 C 0.6199(8) 0.1491(7) 0.2054(6) 0.050(2) Uani 1 1 d .
C4 C 0.4583(8) 0.3749(8) 0.0595(6) 0.051(2) Uani 1 1 d .
C11 C 0.3544(8) 0.4319(8) 0.3716(6) 0.052(2) Uani 1 1 d .
C21 C 0.4129(8) 0.0737(8) 0.2237(7) 0.059(3) Uani 1 1 d .
C22 C 0.3118(8) 0.2014(8) 0.0980(7) 0.054(2) Uani 1 1 d .
C31 C 0.6360(8) 0.1748(8) 0.3799(7) 0.058(3) Uani 1 1 d .
C32 C 0.7350(7) 0.3232(8) 0.3026(7) 0.057(3) Uani 1 1 d .
C41 C 0.3472(9) 0.4615(8) 0.1724(7) 0.061(3) Uani 1 1 d .
C42 C 0.5581(9) 0.5119(7) 0.2004(6) 0.055(2) Uani 1 1 d .
C43 C 0.4461(8) 0.2653(8) 0.4485(7) 0.051(2) Uani 1 1 d .
C44 C 0.4141(12) 0.1673(10) 0.4536(10) 0.082(4) Uani 1 1 d .
H44 H 0.3806 0.1335 0.4055 0.099 Uiso 1 1 calc R
C45 C 0.4334(15) 0.1218(13) 0.5320(13) 0.106(6) Uani 1 1 d .
H45 H 0.4150 0.0559 0.5348 0.127 Uiso 1 1 calc R
C46 C 0.4774(16) 0.168(2) 0.6036(14) 0.129(9) Uani 1 1 d .
H46 H 0.4869 0.1352 0.6545 0.155 Uiso 1 1 calc R
C47 C 0.5095(14) 0.2684(19) 0.6024(10) 0.117(7) Uani 1 1 d .
H47 H 0.5391 0.3014 0.6520 0.141 Uiso 1 1 calc R
C48 C 0.4953(9) 0.3159(11) 0.5243(7) 0.071(3) Uani 1 1 d .
H48 H 0.5179 0.3805 0.5216 0.085 Uiso 1 1 calc R
C49 C 0.7141(8) 0.2452(8) 0.0949(8) 0.054(2) Uani 1 1 d .
H49 H 0.7339 0.2485 0.1532 0.065 Uiso 1 1 calc R
C50 C 0.6626(9) 0.3254(8) 0.0497(8) 0.063(3) Uani 1 1 d .
H50 H 0.6508 0.3803 0.0801 0.076 Uiso 1 1 calc R
C51 C 0.6255(10) 0.3294(11) -0.0431(9) 0.077(4) Uani 1 1 d .
H51A H 0.5891 0.3909 -0.0584 0.093 Uiso 1 1 calc R
H51B H 0.6838 0.3292 -0.0681 0.093 Uiso 1 1 calc R
C52 C 0.5577(15) 0.2466(12) -0.0781(9) 0.097(5) Uani 1 1 d .
H52A H 0.5972 0.1983 -0.1006 0.116 Uiso 1 1 calc R
H52B H 0.5051 0.2713 -0.1247 0.116 Uiso 1 1 calc R
C53 C 0.5058(9) 0.1940(8) -0.0169(7) 0.060(3) Uani 1 1 d .
H53 H 0.4418 0.2154 -0.0125 0.072 Uiso 1 1 calc R
C54 C 0.5513(8) 0.1157(8) 0.0321(7) 0.055(2) Uani 1 1 d .
H54 H 0.5155 0.0853 0.0672 0.066 Uiso 1 1 calc R
C55 C 0.6570(10) 0.0769(9) 0.0316(9) 0.074(3) Uani 1 1 d .
H55A H 0.6744 0.0244 0.0727 0.089 Uiso 1 1 calc R
H55B H 0.6548 0.0485 -0.0231 0.089 Uiso 1 1 calc R
C56 C 0.7384(9) 0.1519(9) 0.0499(10) 0.077(4) Uani 1 1 d .
H56A H 0.7538 0.1716 -0.0025 0.093 Uiso 1 1 calc R
H56B H 0.7993 0.1218 0.0844 0.093 Uiso 1 1 calc R
O1 O 0.2223(6) 0.2370(8) 0.2765(7) 0.083(3) Uani 1 1 d .
O2 O 0.6229(6) 0.4537(6) 0.4108(5) 0.067(2) Uani 1 1 d .
O3 O 0.6530(7) 0.0715(6) 0.2182(6) 0.071(2) Uani 1 1 d .
O4 O 0.4181(6) 0.4019(6) -0.0066(5) 0.069(2) Uani 1 1 d .
O11 O 0.3067(7) 0.4916(7) 0.3909(6) 0.080(3) Uani 1 1 d .
O21 O 0.4178(8) -0.0077(6) 0.2356(7) 0.094(3) Uani 1 1 d .
O22 O 0.2550(7) 0.1978(7) 0.0348(6) 0.084(3) Uani 1 1 d .
O31 O 0.6591(8) 0.1189(7) 0.4306(6) 0.087(3) Uani 1 1 d .
O32 O 0.8117(7) 0.3547(7) 0.3115(7) 0.092(3) Uani 1 1 d .
O41 O 0.2694(7) 0.4985(8) 0.1654(7) 0.096(3) Uani 1 1 d .
O42 O 0.6094(8) 0.5791(7) 0.2131(7) 0.094(3) Uani 1 1 d .

loop_
_atom_site_aniso_label
_atom_site_aniso_U_11
_atom_site_aniso_U_22
_atom_site_aniso_U_33
_atom_site_aniso_U_23
_atom_site_aniso_U_13
_atom_site_aniso_U_12
Ir1 0.04527(18) 0.03942(18) 0.03881(18) 0.00193(13) 0.01164(14) 0.00009(13)
Ir2 0.03716(16) 0.03600(17) 0.03943(18) 0.00129(12) 0.00613(13) -0.00364(12)
Ir3 0.03595(17) 0.04012(18) 0.04280(19) 0.00456(13) 0.00368(13) -0.00006(12)
Ir4 0.04454(18) 0.03316(16) 0.04216(18) 0.00615(12) 0.01342(14) 0.00482(12)
Ir5 0.03786(17) 0.03681(17) 0.04368(19) 0.00016(13) 0.01231(14) 0.00254(12)
C1 0.044(5) 0.062(6) 0.063(7) -0.002(5) 0.013(5) -0.005(4)
C2 0.058(6) 0.056(6) 0.051(6) 0.007(5) 0.017(5) -0.006(5)
C3 0.056(5) 0.043(5) 0.051(5) 0.002(4) 0.010(4) -0.005(4)
C4 0.054(5) 0.052(5) 0.051(6) 0.007(4) 0.016(4) 0.012(4)
C11 0.060(6) 0.052(5) 0.049(5) -0.006(4) 0.022(4) -0.001(5)
C21 0.056(6) 0.047(6) 0.069(7) 0.007(5) 0.005(5) -0.009(4)
C22 0.054(6) 0.055(6) 0.050(6) 0.002(4) 0.008(4) -0.013(4)
C31 0.053(6) 0.054(6) 0.059(6) 0.011(5) -0.003(5) -0.002(5)
C32 0.036(5) 0.058(6) 0.073(7) -0.004(5) 0.007(4) -0.005(4)
C41 0.071(7) 0.060(6) 0.061(6) 0.022(5) 0.034(5) 0.026(5)
C42 0.075(7) 0.044(5) 0.043(5) 0.009(4) 0.008(5) -0.008(5)
C43 0.051(5) 0.052(5) 0.053(6) 0.012(4) 0.018(4) 0.002(4)
C44 0.101(10) 0.065(8) 0.091(10) 0.023(7) 0.042(8) 0.002(7)
C45 0.121(14) 0.091(11) 0.120(15) 0.056(11) 0.058(12) 0.014(10)
C46 0.107(14) 0.19(2) 0.097(14) 0.082(16) 0.038(12) 0.041(14)
C47 0.093(12) 0.20(2) 0.049(8) 0.033(11) 0.001(8) 0.030(13)
C48 0.064(7) 0.099(9) 0.049(6) 0.013(6) 0.010(5) 0.001(7)
C49 0.044(5) 0.060(6) 0.064(7) 0.001(5) 0.025(5) 0.004(4)
C50 0.069(7) 0.052(6) 0.084(8) 0.006(5) 0.047(6) 0.007(5)
C51 0.075(8) 0.083(9) 0.085(9) 0.013(7) 0.042(7) 0.019(7)
C52 0.149(16) 0.097(11) 0.052(7) -0.008(7) 0.040(9) 0.037(10)
C53 0.073(7) 0.060(6) 0.050(6) -0.011(5) 0.020(5) 0.016(5)
C54 0.061(6) 0.054(6) 0.053(6) -0.017(5) 0.021(5) -0.003(5)
C55 0.087(9) 0.057(7) 0.085(9) -0.011(6) 0.033(7) 0.017(6)
C56 0.061(7) 0.058(7) 0.126(12) 0.008(7) 0.050(8) 0.014(5)
O1 0.051(5) 0.112(7) 0.095(7) -0.023(5) 0.037(5) -0.022(4)
O2 0.075(5) 0.054(4) 0.071(5) -0.012(4) 0.013(4) -0.025(4)
O3 0.086(6) 0.043(4) 0.082(6) 0.002(4) 0.017(5) 0.023(4)
O4 0.072(5) 0.086(6) 0.049(4) 0.012(4) 0.012(4) 0.032(4)
O11 0.096(6) 0.073(6) 0.080(6) -0.003(5) 0.037(5) 0.027(5)
O21 0.108(7) 0.045(5) 0.126(9) 0.021(5) 0.019(6) 0.000(5)
O22 0.073(6) 0.103(7) 0.060(5) 0.004(5) -0.018(4) -0.020(5)
O31 0.099(7) 0.064(5) 0.084(6) 0.037(5) -0.007(5) 0.001(5)
O32 0.056(5) 0.076(6) 0.131(9) -0.006(6) -0.003(5) -0.023(4)
O41 0.076(6) 0.099(7) 0.123(8) 0.050(6) 0.047(6) 0.046(5)
O42 0.099(7) 0.064(5) 0.104(8) 0.009(5) -0.001(6) -0.028(5)

loop_
_atom_type_symbol
_atom_type_description
_atom_type_scat_dispersion_real
_atom_type_scat_dispersion_imag
_atom_type_scat_source
C C 0.0033 0.0016 'International Tables Vol C Tables 4.2.6.8 and 6.1.1.4'
H H 0.0000 0.0000 'International Tables Vol C Tables 4.2.6.8 and 6.1.1.4'
O O 0.0106 0.0060 'International Tables Vol C Tables 4.2.6.8 and 6.1.1.4'
Ir Ir -1.4442 7.9887 'International Tables Vol C Tables 4.2.6.8 and 6.1.1.4'

loop_
_geom_angle_atom_site_label_1
_geom_angle_atom_site_label_2
_geom_angle_atom_site_label_3
_geom_angle
C11 Ir1 C2 99.8(5)
C11 Ir1 C43 87.5(4)
C2 Ir1 C43 92.1(4)
C11 Ir1 C1 93.1(4)
C2 Ir1 C1 166.5(5)
C43 Ir1 C1 92.3(4)
C11 Ir1 Ir2 136.5(3)
C2 Ir1 Ir2 116.0(3)
C43 Ir1 Ir2 113.6(3)
C1 Ir1 Ir2 50.7(3)
C11 Ir1 Ir3 155.5(3)
C2 Ir1 Ir3 57.4(3)
C43 Ir1 Ir3 101.2(3)
C1 Ir1 Ir3 109.2(3)
Ir2 Ir1 Ir3 60.511(12)
C11 Ir1 Ir4 109.8(3)
C2 Ir1 Ir4 78.4(3)
C43 Ir1 Ir4 161.4(3)
C1 Ir1 Ir4 93.6(3)
Ir2 Ir1 Ir4 58.508(12)
Ir3 Ir1 Ir4 60.214(12)
C22 Ir2 C21 94.8(5)
C22 Ir2 C1 97.6(4)
C21 Ir2 C1 98.1(5)
C22 Ir2 Ir4 97.8(3)
C21 Ir2 Ir4 159.9(3)
C1 Ir2 Ir4 95.7(3)
C22 Ir2 Ir1 134.2(3)
C21 Ir2 Ir1 117.6(4)
C1 Ir2 Ir1 49.4(3)
Ir4 Ir2 Ir1 62.339(13)
C22 Ir2 Ir3 148.1(3)
C21 Ir2 Ir3 100.3(3)
C1 Ir2 Ir3 107.7(3)
Ir4 Ir2 Ir3 61.394(12)
Ir1 Ir2 Ir3 60.209(13)
C22 Ir2 Ir5 88.6(3)
C21 Ir2 Ir5 106.0(4)
C1 Ir2 Ir5 154.6(3)
Ir4 Ir2 Ir5 58.953(12)
Ir1 Ir2 Ir5 110.018(15)
Ir3 Ir2 Ir5 60.318(13)
C32 Ir3 C31 96.1(5)
C32 Ir3 C3 97.8(4)
C31 Ir3 C3 88.6(4)
C32 Ir3 C2 86.0(4)
C31 Ir3 C2 93.4(4)
C3 Ir3 C2 175.5(4)
C32 Ir3 Ir1 129.5(3)
C31 Ir3 Ir1 93.6(4)
C3 Ir3 Ir1 132.0(3)
C2 Ir3 Ir1 44.0(3)
C32 Ir3 Ir2 157.1(4)
C31 Ir3 Ir2 104.8(3)
C3 Ir3 Ir2 73.8(3)
C2 Ir3 Ir2 101.8(3)
Ir1 Ir3 Ir2 59.280(13)
C32 Ir3 Ir4 104.9(3)
C31 Ir3 Ir4 153.8(4)
C3 Ir3 Ir4 103.6(3)
C2 Ir3 Ir4 72.9(3)
Ir1 Ir3 Ir4 60.965(12)
Ir2 Ir3 Ir4 58.373(12)
C32 Ir3 Ir5 97.7(4)
C31 Ir3 Ir5 134.8(4)
C3 Ir3 Ir5 46.9(3)
C2 Ir3 Ir5 130.3(3)
Ir1 Ir3 Ir5 109.590(15)
Ir2 Ir3 Ir5 60.721(12)
Ir4 Ir3 Ir5 58.144(12)
C41 Ir4 C42 97.7(5)
C41 Ir4 C4 97.2(5)
C42 Ir4 C4 101.2(4)
C41 Ir4 Ir2 97.7(4)
C42 Ir4 Ir2 158.7(3)
C4 Ir4 Ir2 91.4(3)
C41 Ir4 Ir5 141.4(4)
C42 Ir4 Ir5 111.8(4)
C4 Ir4 Ir5 54.1(3)
Ir2 Ir4 Ir5 62.405(12)
C41 Ir4 Ir3 139.8(3)
C42 Ir4 Ir3 98.6(3)
C4 Ir4 Ir3 115.1(3)
Ir2 Ir4 Ir3 60.233(12)
Ir5 Ir4 Ir3 61.060(13)
C41 Ir4 Ir1 81.2(3)
C42 Ir4 Ir1 109.0(3)
C4 Ir4 Ir1 149.7(3)
Ir2 Ir4 Ir1 59.153(12)
Ir5 Ir4 Ir1 110.230(15)
Ir3 Ir4 Ir1 58.821(12)
C3 Ir5 C53 118.9(4)
C3 Ir5 C49 81.5(4)
C53 Ir5 C49 87.9(4)
C3 Ir5 C50 117.6(4)
C53 Ir5 C50 78.4(5)
C49 Ir5 C50 37.1(4)
C3 Ir5 C54 82.4(4)
C53 Ir5 C54 36.6(4)
C49 Ir5 C54 79.1(4)
C50 Ir5 C54 92.6(4)
C3 Ir5 C4 153.5(4)
C53 Ir5 C4 81.7(4)
C49 Ir5 C4 118.0(4)
C50 Ir5 C4 81.0(4)
C54 Ir5 C4 117.2(4)
C3 Ir5 Ir4 108.5(3)
C53 Ir5 Ir4 125.5(3)
C49 Ir5 Ir4 125.9(3)
C50 Ir5 Ir4 103.0(3)
C54 Ir5 Ir4 153.2(3)
C4 Ir5 Ir4 46.2(3)
C3 Ir5 Ir3 49.3(3)
C53 Ir5 Ir3 164.0(3)
C49 Ir5 Ir3 99.4(3)
C50 Ir5 Ir3 115.8(4)
C54 Ir5 Ir3 130.7(3)
C4 Ir5 Ir3 106.9(3)
Ir4 Ir5 Ir3 60.796(12)
C3 Ir5 Ir2 73.7(3)
C53 Ir5 Ir2 109.9(3)
C49 Ir5 Ir2 154.3(3)
C50 Ir5 Ir2 161.5(3)
C54 Ir5 Ir2 103.8(3)
C4 Ir5 Ir2 83.9(3)
Ir4 Ir5 Ir2 58.642(12)
Ir3 Ir5 Ir2 58.960(12)
O1 C1 Ir1 143.2(10)
O1 C1 Ir2 136.8(10)
Ir1 C1 Ir2 79.9(4)
O2 C2 Ir1 151.8(10)
O2 C2 Ir3 129.4(9)
Ir1 C2 Ir3 78.7(4)
O3 C3 Ir5 144.0(9)
O3 C3 Ir3 132.2(9)
Ir5 C3 Ir3 83.8(4)
O4 C4 Ir4 144.2(8)
O4 C4 Ir5 135.9(8)
Ir4 C4 Ir5 79.7(3)
O11 C11 Ir1 176.7(10)
O21 C21 Ir2 177.9(12)
O22 C22 Ir2 177.6(10)
O31 C31 Ir3 175.7(12)
O32 C32 Ir3 179.3(11)
O41 C41 Ir4 177.9(13)
O42 C42 Ir4 178.8(10)
C44 C43 C48 119.0(11)
C44 C43 Ir1 122.1(9)
C48 C43 Ir1 118.7(8)
C45 C44 C43 118.7(16)
C45 C44 H44 120.6
C43 C44 H44 120.6
C46 C45 C44 123.1(18)
C46 C45 H45 118.4
C44 C45 H45 118.4
C45 C46 C47 120.6(16)
C45 C46 H46 119.7
C47 C46 H46 119.7
C48 C47 C46 118.2(18)
C48 C47 H47 120.9
C46 C47 H47 120.9
C47 C48 C43 120.3(15)
C47 C48 H48 119.8
C43 C48 H48 119.8
C50 C49 C56 121.2(11)
C50 C49 Ir5 71.8(6)
C56 C49 Ir5 113.4(7)
C50 C49 H49 119.4
C56 C49 H49 119.4
Ir5 C49 H49 85.0
C49 C50 C51 125.0(11)
C49 C50 Ir5 71.1(6)
C51 C50 Ir5 113.5(9)
C49 C50 H50 117.5
C51 C50 H50 117.5
Ir5 C50 H50 85.4
C52 C51 C50 113.5(12)
C52 C51 H51A 108.9
C50 C51 H51A 108.9
C52 C51 H51B 108.9
C50 C51 H51B 108.9
H51A C51 H51B 107.7
C51 C52 C53 115.8(11)
C51 C52 H52A 108.3
C53 C52 H52A 108.3
C51 C52 H52B 108.3
C53 C52 H52B 108.3
H52A C52 H52B 107.4
C54 C53 C52 122.0(11)
C54 C53 Ir5 72.3(6)
C52 C53 Ir5 112.9(9)
C54 C53 H53 119.0
C52 C53 H53 119.0
Ir5 C53 H53 84.9
C53 C54 C55 123.2(11)
C53 C54 Ir5 71.1(6)
C55 C54 Ir5 112.2(7)
C53 C54 H54 118.4
C55 C54 H54 118.4
Ir5 C54 H54 86.7
C56 C55 C54 114.5(10)
C56 C55 H55A 108.6
C54 C55 H55A 108.6
C56 C55 H55B 108.6
C54 C55 H55B 108.6
H55A C55 H55B 107.6
C55 C56 C49 115.5(9)
C55 C56 H56A 108.4
C49 C56 H56A 108.4
C55 C56 H56B 108.4
C49 C56 H56B 108.4
H56A C56 H56B 107.5

loop_
_geom_bond_atom_site_label_1
_geom_bond_atom_site_label_2
_geom_bond_distance
Ir1 C11 1.863(10)
Ir1 C2 1.941(11)
Ir1 C43 2.082(10)
Ir1 C1 2.095(10)
Ir1 Ir2 2.7150(5)
Ir1 Ir3 2.7408(5)
Ir1 Ir4 2.8009(5)
Ir2 C22 1.876(10)
Ir2 C21 1.906(11)
Ir2 C1 2.134(11)
Ir2 Ir4 2.6965(5)
Ir2 Ir3 2.7490(5)
Ir2 Ir5 2.7985(5)
Ir3 C32 1.924(10)
Ir3 C31 1.934(10)
Ir3 C3 2.125(10)
Ir3 C2 2.354(11)
Ir3 Ir4 2.7803(5)
Ir3 Ir5 2.7874(5)
Ir4 C41 1.873(10)
Ir4 C42 1.920(10)
Ir4 C4 1.984(10)
Ir4 Ir5 2.7054(5)
Ir5 C3 2.049(10)
Ir5 C53 2.194(10)
Ir5 C49 2.196(10)
Ir5 C50 2.205(10)
Ir5 C54 2.210(9)
Ir5 C4 2.228(10)
C1 O1 1.141(12)
C2 O2 1.167(12)
C3 O3 1.142(12)
C4 O4 1.151(12)
C11 O11 1.125(12)
C21 O21 1.118(13)
C22 O22 1.133(12)
C31 O31 1.112(12)
C32 O32 1.096(12)
C41 O41 1.144(13)
C42 O42 1.132(13)
C43 C44 1.403(16)
C43 C48 1.435(17)
C44 C45 1.39(2)
C44 H44 0.9300
C45 C46 1.34(3)
C45 H45 0.9300
C46 C47 1.42(3)
C46 H46 0.9300
C47 C48 1.41(2)
C47 H47 0.9300
C48 H48 0.9300
C49 C50 1.402(15)
C49 C56 1.536(16)
C49 H49 0.9300
C50 C51 1.484(19)
C50 H50 0.9300
C51 C52 1.47(2)
C51 H51A 0.9700
C51 H51B 0.9700
C52 C53 1.530(19)
C52 H52A 0.9700
C52 H52B 0.9700
C53 C54 1.382(16)
C53 H53 0.9300
C54 C55 1.523(15)
C54 H54 0.9300
C55 C56 1.473(18)
C55 H55A 0.9700
C55 H55B 0.9700
C56 H56A 0.9700
C56 H56B 0.9700
